data_4320148
loop_
_publ_author_name
'Bruce D. James'
'Margarita Bakalova'
'John Liesegang'
'William Michael Reiff'
'Brian W. Skelton'
'Allan H. White'

_publ_contact_author_address
;
   Department of Chemistry
   University of Western Australia
   35 Stirling Hwy,
   Crawley,
   Western Australia 6009,
   Australia
;
_publ_contact_author_email bws@crystal.uwa.edu.au
_publ_contact_author_fax (+61)_08_9380_1118
_publ_contact_author_name 'Skelton, B. W.'
_publ_contact_author_phone (+61)_08-9380_3481
_publ_section_title
;
 Isolation and Detailed Characterization of the trans-[(H2O)2FeCl4]-
 Anion: Stabilization of Novel Iron(III) Species by Large Organic Cations
;
_journal_name_full 'Inorganic Chemistry'
_journal_page_first 4617
_journal_page_last 4622
_journal_paper_doi 10.1021/ic001264p
_journal_volume 40
_journal_year 2001
_chemical_formula_sum 'C6 H16 Cl3.5 Fe0.5 N2 O'
_chemical_formula_weight 284.22
_space_group_IT_number 62
_symmetry_cell_setting orthorhombic
_symmetry_space_group_name_Hall '-P 2ac 2n'
_symmetry_space_group_name_H-M 'P n m a'
_cell_angle_alpha 90.00000
_cell_angle_beta 90.00000
_cell_angle_gamma 90.00000
_cell_formula_units_Z 8
_cell_length_a 16.378(3)
_cell_length_b 7.3323(6)
_cell_length_c 19.431(3)
_cell_measurement_reflns_used 8
_cell_measurement_temperature 293
_cell_measurement_theta_max 25.0
_cell_measurement_theta_min 25.0
_cell_volume 2333.4(6)
_computing_cell_refinement 'Enraf Nonius software'
_computing_data_collection 'Enraf Nonius software'
_computing_data_reduction xtal
_computing_molecular_graphics xtal
_computing_publication_material 'xtal BONDLA CIFIO'
_computing_structure_refinement xtal
_computing_structure_solution xtal
_diffrn_ambient_temperature 293
_diffrn_measurement_device_type
;
 CAD4 diffractometer
;
_diffrn_measurement_method '2\q-\w scans'
_diffrn_radiation_detector 'scintillation counter'
_diffrn_radiation_monochromator graphite
_diffrn_radiation_source 'sealed tube'
_diffrn_radiation_type 'Mo K\a'
_diffrn_radiation_wavelength .71073
_diffrn_reflns_limit_h_max 19
_diffrn_reflns_limit_h_min 0
_diffrn_reflns_limit_k_max 8
_diffrn_reflns_limit_k_min 0
_diffrn_reflns_limit_l_max 22
_diffrn_reflns_limit_l_min 0
_diffrn_reflns_number 2221
_diffrn_reflns_theta_max 25
_diffrn_standards_decay_% 0
_diffrn_standards_interval_time 60
_diffrn_standards_number 8
_exptl_absorpt_coefficient_mu 1.463
_exptl_absorpt_correction_T_max .88
_exptl_absorpt_correction_T_min .77
_exptl_absorpt_correction_type analytical
_exptl_absorpt_process_details
;
 XTAL absorb                 
;
_exptl_crystal_colour orange
_exptl_crystal_density_diffrn 1.618
_exptl_crystal_description needle
_exptl_crystal_F_000 1172
_exptl_crystal_size_max .90
_exptl_crystal_size_mid .20
_exptl_crystal_size_min .09
_refine_diff_density_max 1.33
_refine_diff_density_min -.94
_refine_ls_goodness_of_fit_all 1.49
_refine_ls_goodness_of_fit_ref 1.888
_refine_ls_hydrogen_treatment mixed
_refine_ls_matrix_type full
_refine_ls_number_constraints 0
_refine_ls_number_parameters 163
_refine_ls_number_reflns 1610
_refine_ls_number_restraints 0
_refine_ls_R_factor_all .061
_refine_ls_R_factor_gt .046
_refine_ls_shift/su_max .067
_refine_ls_shift/su_mean .008
_refine_ls_structure_factor_coef F
_refine_ls_weighting_scheme sigma
_refine_ls_wR_factor_all .047
_refine_ls_wR_factor_ref .046
_reflns_limit_h_max 19
_reflns_limit_h_min 0
_reflns_limit_k_max 8
_reflns_limit_k_min 0
_reflns_limit_l_max 22
_reflns_limit_l_min 0
_reflns_number_gt 1610
_reflns_number_observed 1610
_reflns_number_total 2221
_reflns_threshold_expression 'I    > 3.00 sig(I   )'
_cod_data_source_file ic001264p_1.cif
_cod_data_source_block dabfe
_cod_original_sg_symbol_Hall -p_2ac_2n
_cod_original_formula_sum 'C6 H16 Cl3.5 Fe.5 N2 O1'
_cod_database_code 4320148

loop_
_symmetry_equiv_pos_as_xyz
+x,+y,+z
1/2-x,-y,1/2+z
1/2+x,1/2-y,1/2-z
-x,1/2+y,-z
-x,-y,-z
1/2+x,+y,1/2-z
1/2-x,1/2+y,1/2+z
+x,1/2-y,+z

loop_
_atom_site_label
_atom_site_fract_x
_atom_site_fract_y
_atom_site_fract_z
_atom_site_U_iso_or_equiv
_atom_site_adp_type
_atom_site_calc_flag
_atom_site_calc_attached_atom
_atom_site_occupancy
_atom_site_disorder_assembly
_atom_site_disorder_group
Fe .80137(5) 1.25000 .37023(5) .0316(5) Uani ? ? 1.00000 ? ?
Cl1 .71413(10) 1.25000 .46826(8) .0459(11) Uani ? ? 1.00000 ? ?
Cl2 .68651(11) 1.25000 .29999(9) .0448(10) Uani ? ? 1.00000 ? ?
Cl3 .91012(10) 1.25000 .45097(10) .0575(13) Uani ? ? 1.00000 ? ?
Cl4 .89558(15) 1.25000 .27695(11) .0807(16) Uani ? ? 1.00000 ? ?
Cl5 .73374(10) .75000 .24603(8) .0422(10) Uani ? ? 1.00000 ? ?
Cl6 .46697(10) .75000 .14214(8) .0423(10) Uani ? ? 1.00000 ? ?
Cl7 .42047(10) 1.25000 .43286(8) .0464(11) Uani ? ? 1.00000 ? ?
O1 .8047(3) .9709(5) .36574(18) .036(2) Uani ? ? 1.00000 ? ?
N11 .4881(4) .75000 .2974(3) .048(4) Uani ? ? 1.00000 ? ?
C111 .5386(3) .9162(8) .3076(3) .052(3) Uani ? ? 1.00000 ? ?
C112 .5719(3) .9155(8) .3798(2) .044(3) Uani ? ? 1.00000 ? ?
C121 .4183(4) .75000 .3456(4) .070(6) Uani ? ? 1.00000 ? ?
C122 .4504(4) .75000 .4187(3) .044(4) Uani ? ? 1.00000 ? ?
N12 .5414(3) .75000 .4150(3) .038(3) Uani ? ? 1.00000 ? ?
N21 .2367(4) .25000 .4160(3) .044(4) Uani ? ? 1.00000 ? ?
C211 .2130(4) .4125(9) .3782(3) .069(4) Uani ? ? 1.00000 ? ?
C212 .1251(5) .4142(14) .3725(3) .122(7) Uani ? ? 1.00000 ? ?
C221 .2029(4) .25000 .4864(3) .054(5) Uani ? ? 1.00000 ? ?
C222 .1118(5) .25000 .4797(4) .091(7) Uani ? ? 1.00000 ? ?
N22 .0912(5) .25000 .4059(4) .103(8) Uani ? ? 1.00000 ? ?
H1a .841(3) .921(9) .366(3) .06(2) Uiso ? ? 1.00000 ? ?
H1b .782(3) .937(9) .333(3) .08(3) Uiso ? ? 1.00000 ? ?
H11 .467(5) .75000 .263(4) .08(3) Uiso ? ? 1.00000 ? ?
H111a .50497 1.02220 .30042 .06300 Uiso ? ? 1.00000 ? ?
H111b .58195 .91985 .27448 .06300 Uiso ? ? 1.00000 ? ?
H112a .55490 1.02119 .40454 .05500 Uiso ? ? 1.00000 ? ?
H112b .63084 .91448 .37893 .05500 Uiso ? ? 1.00000 ? ?
H121a .38436 .64421 .33711 .09900 Uiso ? ? 1.00000 ? ?
H122a .43145 .64421 .44340 .05500 Uiso ? ? 1.00000 ? ?
H12 .556(4) .75000 .463(4) .07(2) Uiso ? ? 1.00000 ? ?
H21 .284(4) .25000 .414(3) .04(2) Uiso ? ? 1.00000 ? ?
H211a .23961 .41151 .33412 .08700 Uiso ? ? 1.00000 ? ?
H211b .23178 .51813 .40276 .08700 Uiso ? ? 1.00000 ? ?
H212a .10820 .40527 .32424 .14200 Uiso ? ? 1.00000 ? ?
H212b .10044 .51604 .39195 .14200 Uiso ? ? 1.00000 ? ?
H221a .22196 .35579 .51135 .06900 Uiso ? ? 1.00000 ? ?
H222a .08931 .35579 .50192 .10500 Uiso ? ? 1.00000 ? ?
H22 .053(5) .25000 .405(4) .05(3) Uiso ? ? 1.00000 ? ?

loop_
_atom_site_aniso_label
_atom_site_aniso_U_11
_atom_site_aniso_U_22
_atom_site_aniso_U_33
_atom_site_aniso_U_12
_atom_site_aniso_U_13
_atom_site_aniso_U_23
Fe .0296(5) .0346(6) .0306(5) .00702 .0061(4) .01621
Cl1 .0384(9) .0632(13) .0359(9) .01187 .0120(7) -.00929
Cl2 .0511(11) .0434(11) .0399(9) -.00901 -.0132(8) .01284
Cl3 .0312(9) .0781(16) .0631(12) -.01103 -.0106(8) .00195
Cl4 .1015(17) .0675(15) .0731(15) .06162 .0604(13) .01134
Cl5 .0397(10) .0474(11) .0396(9) -.00054 .0011(7) .02072
Cl6 .0343(9) .0617(13) .0310(9) -.00315 -.0032(7) .00140
Cl7 .0380(9) .0662(13) .0351(9) -.00526 -.0050(7) .03092
O1 .035(2) .036(2) .037(2) .0048(19) .0005(17) -.0003(18)
N11 .043(4) .074(5) .027(3) -.01429 -.010(3) .00000
C111 .056(3) .058(4) .041(3) .006(3) .002(2) .009(3)
C112 .040(3) .048(3) .043(3) -.007(3) .001(2) .000(3)
C121 .022(4) .129(9) .061(5) .00000 -.002(3) .00000
C122 .028(4) .059(5) .044(4) .00000 .010(3) .00000
N12 .035(3) .056(4) .023(3) -.00697 -.002(2) .00000
N21 .032(4) .064(5) .036(3) -.01193 -.004(3) .00000
C211 .104(5) .047(4) .056(3) -.013(4) -.012(3) .016(3)
C212 .098(6) .185(10) .084(5) .083(7) .022(4) .060(6)
C221 .058(5) .080(7) .023(3) .00000 -.001(3) .00000
C222 .047(5) .198(13) .028(4) .00000 .006(3) .00000
N22 .020(4) .253(16) .036(4) .02655 .004(3) .00000

loop_
_atom_type_symbol
_atom_type_description
_atom_type_oxidation_number
_atom_type_number_in_cell
_atom_type_scat_dispersion_real
_atom_type_scat_dispersion_imag
_atom_type_scat_source
C ? 0 48 .002 .002 'Int Tables Vol IV Tables 2.2B and 2.3.1'
O ? 0 8 .008 .006 'Int Tables Vol IV Tables 2.2B and 2.3.1'
N ? 0 16 .004 .003 'Int Tables Vol IV Tables 2.2B and 2.3.1'
H ? 0 128 0 0 'Int Tables Vol IV Tables 2.2B and 2.3.1'
Fe ? 0 4 .301 .845 'Int Tables Vol IV Tables 2.2B and 2.3.1'
Cl ? 0 28 .132 .159 'Int Tables Vol IV Tables 2.2B and 2.3.1'

loop_
_diffrn_attenuator_code
_diffrn_attenuator_scale
? ?

loop_
_geom_angle_atom_site_label_1
_geom_angle_atom_site_label_2
_geom_angle_atom_site_label_3
_geom_angle_site_symmetry_1
_geom_angle_site_symmetry_2
_geom_angle_site_symmetry_3
_geom_angle
_geom_angle_publ_flag
Cl1 Fe Cl2 . . . 89.09(7) ?
Cl1 Fe Cl3 . . . 85.50(7) ?
Cl1 Fe Cl4 . . . 176.47(8) ?
Cl1 Fe O1 . . . 92.87(11) ?
Cl1 Fe O1 . . '8 575' 92.87(11) ?
Cl2 Fe Cl3 . . . 174.59(7) ?
Cl2 Fe Cl4 . . . 94.45(8) ?
Cl2 Fe O1 . . . 89.81(11) ?
Cl2 Fe O1 . . '8 575' 89.81(11) ?
Cl3 Fe Cl4 . . . 90.97(8) ?
Cl3 Fe O1 . . . 90.46(11) ?
Cl3 Fe O1 . . '8 575' 90.46(11) ?
Cl4 Fe O1 . . . 87.15(11) ?
Cl4 Fe O1 . . '8 575' 87.15(11) ?
O1 Fe O1 . . '8 575' 174.24(15) ?
Fe O1 H1a . . . 123(5) ?
Fe O1 H1b . . . 110(5) ?
H1a O1 H1b . . . 104(6) ?
C111 N11 C121 . . . 110.3(4) ?
C111 N11 H11 . . . 112(3) ?
C111 N11 C111 . . '8 565' 110.3(5) ?
C121 N11 H11 . . . 102(6) ?
C121 N11 C111 . . '8 565' 110.3(4) ?
H11 N11 C111 . . '8 565' 112(3) ?
N11 C111 C112 . . . 108.8(5) ?
N11 C111 H111a . . . 109.0(4) ?
N11 C111 H111b . . . 110.2(5) ?
C112 C111 H111a . . . 110.2(5) ?
C112 C111 H111b . . . 110.9(4) ?
H111a C111 H111b . . . 107.7(5) ?
C111 C112 N12 . . . 108.1(4) ?
C111 C112 H112a . . . 111.2(5) ?
C111 C112 H112b . . . 110.3(4) ?
N12 C112 H112a . . . 109.6(4) ?
N12 C112 H112b . . . 109.8(5) ?
H112a C112 H112b . . . 107.9(5) ?
N11 C121 C122 . . . 109.0(5) ?
N11 C121 H121a . . . 109.6(5) ?
N11 C121 H121a . . '8 565' 109.6(5) ?
C122 C121 H121a . . . 111.1(5) ?
C122 C121 H121a . . '8 565' 111.1(5) ?
H121a C121 H121a . . '8 565' 106.5(6) ?
C121 C122 N12 . . . 107.6(5) ?
C121 C122 H122a . . . 110.8(4) ?
C121 C122 H122a . . '8 565' 110.8(4) ?
N12 C122 H122a . . . 110.2(4) ?
N12 C122 H122a . . '8 565' 110.2(4) ?
H122a C122 H122a . . '8 565' 107.2(6) ?
C112 N12 C122 . . . 111.1(3) ?
C112 N12 H12 . . . 111.3(19) ?
C112 N12 C112 . . '8 565' 110.2(4) ?
C122 N12 H12 . . . 102(4) ?
C122 N12 C112 . . '8 565' 111.1(3) ?
H12 N12 C112 . . '8 565' 111.3(19) ?
C211 N21 C221 . . . 111.6(4) ?
C211 N21 H21 . . . 104(3) ?
C211 N21 C211 . . 8 110.2(5) ?
C221 N21 H21 . . . 114(5) ?
C221 N21 C211 . . 8 111.6(4) ?
H21 N21 C211 . . 8 104(3) ?
N21 C211 C212 . . . 108.2(6) ?
N21 C211 H211a . . . 108.8(6) ?
N21 C211 H211b . . . 108.9(5) ?
C212 C211 H211a . . . 112.6(6) ?
C212 C211 H211b . . . 110.6(7) ?
H211a C211 H211b . . . 107.6(6) ?
C211 C212 N22 . . . 109.5(7) ?
C211 C212 H212a . . . 110.7(6) ?
C211 C212 H212b . . . 114.1(8) ?
N22 C212 H212a . . . 105.1(8) ?
N22 C212 H212b . . . 108.3(6) ?
H212a C212 H212b . . . 108.7(9) ?
N21 C221 C222 . . . 107.0(5) ?
N21 C221 H221a . . . 110.2(5) ?
N21 C221 H221a . . 8 110.2(5) ?
C222 C221 H221a . . . 111.4(5) ?
C222 C221 H221a . . 8 111.4(5) ?
H221a C221 H221a . . 8 106.7(6) ?
C221 C222 N22 . . . 108.2(6) ?
C221 C222 H222a . . . 110.1(5) ?
C221 C222 H222a . . 8 110.1(5) ?
N22 C222 H222a . . . 110.5(5) ?
N22 C222 H222a . . 8 110.5(5) ?
H222a C222 H222a . . 8 107.5(7) ?
C212 N22 C222 . . . 110.0(5) ?
C212 N22 H22 . . . 111(3) ?
C212 N22 C212 . . 8 109.4(6) ?
C222 N22 H22 . . . 105(7) ?
C222 N22 C212 . . 8 110.0(5) ?
H22 N22 C212 . . 8 111(3) ?

loop_
_geom_bond_atom_site_label_1
_geom_bond_atom_site_label_2
_geom_bond_site_symmetry_1
_geom_bond_site_symmetry_2
_geom_bond_distance
_geom_bond_publ_flag
Fe Cl1 . . 2.3811(19) ?
Fe Cl2 . . 2.324(2) ?
Fe Cl3 . . 2.374(2) ?
Fe Cl4 . . 2.380(2) ?
Fe O1 . . 2.049(4) ?
Fe O1 . '8 575' 2.049(4) ?
O1 H1a . . .70(5) ?
O1 H1b . . .78(5) ?
N11 C111 . . 1.486(7) ?
N11 C121 . . 1.478(9) ?
N11 H11 . . .76(8) ?
N11 C111 . '8 565' 1.486(7) ?
C111 C112 . . 1.506(7) ?
C111 H111a . . .962(6) ?
C111 H111b . . .959(5) ?
C112 N12 . . 1.480(6) ?
C112 H112a . . .953(5) ?
C112 H112b . . .965(4) ?
C121 C122 . . 1.514(10) ?
C121 H121a . . .968(4) ?
C121 H121a . '8 565' .968(4) ?
C122 N12 . . 1.492(8) ?
C122 H122a . . .964(4) ?
C122 H122a . '8 565' .964(4) ?
N12 H12 . . .96(7) ?
N21 C211 . . 1.453(7) ?
N21 C221 . . 1.475(9) ?
N21 H21 . . .77(7) ?
N21 C211 . 8 1.453(7) ?
C211 C212 . . 1.444(10) ?
C211 H211a . . .962(6) ?
C211 H211b . . .960(6) ?
C212 N22 . . 1.475(10) ?
C212 H212a . . .980(7) ?
C212 H212b . . .929(10) ?
C221 C222 . . 1.498(11) ?
C221 H221a . . .967(4) ?
C221 H221a . 8 .967(4) ?
C222 N22 . . 1.473(10) ?
C222 H222a . . .962(4) ?
C222 H222a . 8 .962(4) ?
N22 H22 . . .63(8) ?

loop_
_geom_contact_atom_site_label_1
_geom_contact_atom_site_label_2
_geom_contact_distance
_geom_contact_site_symmetry_1
_geom_contact_site_symmetry_2
_geom_contact_publ_flag
Fe H1a 2.50(6) . '8 575' ?
Fe H1a 2.50(6) . . ?
Fe H1b 2.43(7) . '8 575' ?
Fe H1b 2.43(7) . . ?
Cl1 Cl2 3.301(2) . . ?
Cl1 Cl3 3.227(2) . . ?
Cl1 O1 3.218(4) . . ?
Cl1 O1 3.218(4) . '8 575' ?
Cl1 C112 3.794(5) . . ?
Cl1 C112 3.794(5) . '8 575' ?
Cl1 C122 3.477(7) . '4 656' ?
Cl1 H122a 3.0386(16) . '5 676' ?
Cl1 H122a 3.0386(16) . '4 656' ?
Cl1 H211b 3.1554(14) . '4 656' ?
Cl1 H211b 3.1554(14) . '5 676' ?
Cl1 H221a 3.0996(6) . '4 656' ?
Cl1 H221a 3.0996(6) . '5 676' ?
Cl2 Cl4 3.453(3) . . ?
Cl2 O1 3.093(4) . . ?
Cl2 O1 3.093(4) . '8 575' ?
Cl2 C111 3.447(6) . '8 575' ?
Cl2 C111 3.447(6) . . ?
Cl2 C112 3.456(5) . '8 575' ?
Cl2 C112 3.456(5) . . ?
Cl2 C211 3.688(6) . '3 565' ?
Cl2 C211 3.688(6) . '6 565' ?
Cl2 C212 3.701(8) . '6 565' ?
Cl2 C212 3.701(8) . '3 565' ?
Cl2 H1b 2.85(6) . . ?
Cl2 H1b 2.85(6) . '8 575' ?
Cl2 H111b 3.0064(11) . . ?
Cl2 H111b 3.0064(11) . '8 575' ?
Cl2 H112b 3.0391(11) . '8 575' ?
Cl2 H112b 3.0391(11) . . ?
Cl2 H211a 2.9916(16) . '3 565' ?
Cl2 H211a 2.9916(16) . '6 565' ?
Cl2 H212a 2.9611(17) . '3 565' ?
Cl2 H212a 2.9611(17) . '6 565' ?
Cl3 Cl4 3.390(3) . . ?
Cl3 O1 3.148(4) . . ?
Cl3 O1 3.148(4) . '8 575' ?
Cl3 C222 3.350(8) . '1 665' ?
Cl3 N22 3.093(8) . '1 665' ?
Cl3 H1a 3.13(6) . . ?
Cl3 H1a 3.13(6) . '8 575' ?
Cl3 H222a 3.0320(6) . '5 676' ?
Cl3 H222a 3.1929(17) . '1 665' ?
Cl3 H222a 3.0320(6) . '4 656' ?
Cl3 H222a 3.1929(17) . '8 665' ?
Cl3 H22 2.50(8) . '1 665' ?
Cl4 O1 3.062(4) . . ?
Cl4 O1 3.062(4) . '8 575' ?
Cl4 C111 3.764(6) . '3 575' ?
Cl4 C111 3.764(6) . 6 ?
Cl4 N22 4.067(8) . '1 665' ?
Cl4 H1a 3.10(6) . . ?
Cl4 H1a 3.10(6) . '8 575' ?
Cl4 H1b 3.15(6) . '8 575' ?
Cl4 H1b 3.15(6) . . ?
Cl4 H111a 2.874(2) . '3 575' ?
Cl4 H111a 2.874(2) . 6 ?
Cl5 O1 3.064(4) . . ?
Cl5 O1 3.064(4) . '8 565' ?
Cl5 C111 3.624(5) . . ?
Cl5 C111 3.624(5) . '8 565' ?
Cl5 C121 3.508(7) . '3 565' ?
Cl5 C211 3.474(6) . '3 565' ?
Cl5 C211 3.474(6) . 6 ?
Cl5 H1a 3.18(5) . '8 565' ?
Cl5 H1a 3.18(5) . . ?
Cl5 H1b 2.32(6) . '8 565' ?
Cl5 H1b 2.32(6) . . ?
Cl5 H111b 2.8349(15) . . ?
Cl5 H111b 2.8349(15) . '8 565' ?
Cl5 H121a 3.0491(16) . 6 ?
Cl5 H121a 3.0491(16) . '3 565' ?
Cl5 H211a 2.9317(9) . 6 ?
Cl5 H211a 2.9317(9) . '3 565' ?
Cl6 O1 3.116(4) . '6 455' ?
Cl6 O1 3.116(4) . '3 465' ?
Cl6 N11 3.037(6) . . ?
Cl6 C111 3.632(5) . . ?
Cl6 C111 3.632(5) . '8 565' ?
Cl6 C212 3.585(9) . '3 565' ?
Cl6 C212 3.585(9) . 6 ?
Cl6 C222 3.411(7) . '2 564' ?
Cl6 H1a 2.41(5) . '6 455' ?
Cl6 H1a 2.41(5) . '3 465' ?
Cl6 H11 2.34(8) . . ?
Cl6 H212b 2.8566(13) . '3 565' ?
Cl6 H212b 2.8566(13) . 6 ?
Cl6 H222a 2.9791(16) . '7 554' ?
Cl6 H222a 2.9791(16) . '2 564' ?
Cl7 C112 3.637(5) . '8 575' ?
Cl7 C112 3.637(5) . . ?
Cl7 C122 3.577(7) . '4 656' ?
Cl7 C122 3.7091(10) . '1 565' ?
Cl7 C122 3.7091(10) . . ?
Cl7 N12 3.022(5) . '4 656' ?
Cl7 N21 3.027(6) . '1 565' ?
Cl7 C211 3.755(7) . '8 565' ?
Cl7 C211 3.755(7) . '1 565' ?
Cl7 C221 3.711(7) . '1 565' ?
Cl7 H112a 2.8222(14) . '8 575' ?
Cl7 H112a 2.8222(14) . . ?
Cl7 H122a 2.9033(3) . '1 565' ?
Cl7 H122a 2.9033(3) . '8 565' ?
Cl7 H12 2.06(7) . '4 656' ?
Cl7 H21 2.27(7) . '1 565' ?
O1 O1 3.240(6) . '8 565' ?
O1 C221 3.301(7) . '4 656' ?
O1 C222 3.676(7) . '4 656' ?
O1 H1a 2.93(6) . '8 565' ?
O1 H1b 3.08(7) . '8 565' ?
O1 H112b 2.889(4) . . ?
O1 H221a 2.570(4) . '4 656' ?
O1 H222a 3.215(4) . '4 656' ?
N11 C112 2.433(7) . '8 565' ?
N11 C112 2.433(7) . . ?
N11 C122 2.435(9) . . ?
N11 N12 2.445(8) . . ?
N11 H111a 2.0157(9) . '8 565' ?
N11 H111a 2.0157(9) . . ?
N11 H111b 2.028(5) . . ?
N11 H111b 2.028(5) . '8 565' ?
N11 H112a 3.079(5) . '8 565' ?
N11 H112a 3.079(5) . . ?
N11 H112b 3.070(6) . '8 565' ?
N11 H112b 3.070(6) . . ?
N11 H121a 2.021(6) . . ?
N11 H121a 2.021(6) . '8 565' ?
N11 H122a 3.083(6) . . ?
N11 H122a 3.083(6) . '8 565' ?
N11 H12 3.40(7) . . ?
C111 C111 2.438(9) . '8 565' ?
C111 C112 2.861(8) . '8 565' ?
C111 C121 2.432(8) . . ?
C111 C122 2.869(8) . . ?
C111 N12 2.417(7) . . ?
C111 H11 1.91(6) . . ?
C111 H111a 3.264(6) . '8 565' ?
C111 H111b 2.644(6) . '8 565' ?
C111 H112a 2.053(5) . . ?
C111 H112b 2.051(5) . . ?
C111 H112b 3.176(6) . '8 565' ?
C111 H121a 3.269(5) . . ?
C111 H121a 2.627(5) . '8 565' ?
C111 H122a 3.200(5) . '8 565' ?
C111 H12 3.27(7) . . ?
C111 H212a 3.094(5) . '3 565' ?
C112 C112 2.427(8) . '8 565' ?
C112 C121 2.871(8) . . ?
C112 C122 2.450(7) . . ?
C112 H11 3.10(7) . . ?
C112 H111a 2.047(5) . . ?
C112 H111b 2.053(4) . . ?
C112 H111b 3.203(5) . '8 565' ?
C112 H112a 3.250(6) . '8 565' ?
C112 H112b 2.605(5) . '8 565' ?
C112 H121a 3.212(4) . '8 565' ?
C112 H122a 3.283(5) . . ?
C112 H122a 2.648(4) . '8 565' ?
C112 H12 2.04(6) . . ?
C121 N12 2.426(9) . . ?
C121 H11 1.80(8) . . ?
C121 H111a 2.602(4) . '8 565' ?
C121 H111a 2.602(4) . . ?
C121 H111b 3.263(6) . . ?
C121 H111b 3.263(6) . '8 565' ?
C121 H112a 3.205(5) . . ?
C121 H112a 3.205(5) . '8 565' ?
C121 H122a 2.063(7) . . ?
C121 H122a 2.063(7) . '8 565' ?
C121 H12 3.21(7) . . ?
C122 H11 3.04(8) . . ?
C122 H111a 3.172(5) . . ?
C122 H111a 3.172(5) . '8 565' ?
C122 H112a 2.638(4) . '8 565' ?
C122 H112a 2.638(4) . . ?
C122 H112b 3.284(6) . . ?
C122 H112b 3.284(6) . '8 565' ?
C122 H121a 2.070(6) . '8 565' ?
C122 H121a 2.070(6) . . ?
C122 H12 1.93(7) . . ?
N12 H11 3.20(8) . . ?
N12 H111a 3.049(4) . . ?
N12 H111a 3.049(4) . '8 565' ?
N12 H111b 3.073(5) . . ?
N12 H111b 3.073(5) . '8 565' ?
N12 H112a 2.0109(8) . . ?
N12 H112a 2.0109(8) . '8 565' ?
N12 H112b 2.022(4) . '8 565' ?
N12 H112b 2.022(4) . . ?
N12 H121a 3.084(5) . '8 565' ?
N12 H121a 3.084(5) . . ?
N12 H122a 2.037(5) . . ?
N12 H122a 2.037(5) . '8 565' ?
N21 C212 2.347(10) . 8 ?
N21 C212 2.347(10) . . ?
N21 C222 2.390(10) . . ?
N21 N22 2.391(10) . . ?
N21 H211a 1.984(5) . . ?
N21 H211a 1.984(5) . 8 ?
N21 H211b 1.9844(8) . 8 ?
N21 H211b 1.9844(8) . . ?
N21 H212a 2.984(6) . 8 ?
N21 H212a 2.984(6) . . ?
N21 H212b 3.001(5) . . ?
N21 H212b 3.001(5) . 8 ?
N21 H221a 2.023(5) . . ?
N21 H221a 2.023(5) . 8 ?
N21 H222a 3.036(6) . . ?
N21 H222a 3.036(6) . 8 ?
N21 H22 3.02(8) . . ?
C211 C211 2.383(9) . 8 ?
C211 C212 2.797(12) . 8 ?
C211 C221 2.421(8) . . ?
C211 C222 2.837(9) . . ?
C211 N22 2.384(9) . . ?
C211 H21 1.81(5) . . ?
C211 H211a 2.563(6) . 8 ?
C211 H211b 3.208(6) . 8 ?
C211 H212a 2.012(6) . . ?
C211 H212a 3.078(6) . 8 ?
C211 H212b 2.011(7) . . ?
C211 H221a 3.253(6) . 8 ?
C211 H221a 2.624(5) . . ?
C211 H222a 3.171(6) . . ?
C211 H22 2.93(7) . . ?
C212 C212 2.407(15) . 8 ?
C212 C221 2.823(10) . . ?
C212 C222 2.415(10) . . ?
C212 H111b 3.184(8) . '3 465' ?
C212 H21 2.98(6) . . ?
C212 H211a 2.019(8) . . ?
C212 H211a 3.127(9) . 8 ?
C212 H211b 1.995(8) . . ?
C212 H212a 2.538(10) . 8 ?
C212 H212b 3.202(10) . 8 ?
C212 H221a 3.159(7) . . ?
C212 H222a 2.617(7) . . ?
C212 H222a 3.253(8) . 8 ?
C212 H22 1.80(6) . . ?
C221 N22 2.407(10) . . ?
C221 H1a 3.22(5) . '4 646' ?
C221 H1a 3.22(5) . '5 666' ?
C221 H21 1.93(7) . . ?
C221 H211a 3.243(6) . . ?
C221 H211a 3.243(6) . 8 ?
C221 H211b 2.594(4) . . ?
C221 H211b 2.594(4) . 8 ?
C221 H212b 3.161(5) . 8 ?
C221 H212b 3.161(5) . . ?
C221 H222a 2.039(7) . 8 ?
C221 H222a 2.039(7) . . ?
C221 H22 2.92(8) . . ?
C222 H21 3.09(7) . . ?
C222 H211b 3.156(6) . 8 ?
C222 H211b 3.156(6) . . ?
C222 H212a 3.228(7) . . ?
C222 H212a 3.228(7) . 8 ?
C222 H212b 2.597(5) . 8 ?
C222 H212b 2.597(5) . . ?
C222 H221a 2.058(7) . . ?
C222 H221a 2.058(7) . 8 ?
C222 H22 1.74(8) . . ?
N22 H21 3.16(7) . . ?
N22 H211a 3.041(7) . . ?
N22 H211a 3.041(7) . 8 ?
N22 H211b 3.028(6) . . ?
N22 H211b 3.028(6) . 8 ?
N22 H212a 1.972(6) . . ?
N22 H212a 1.972(6) . 8 ?
N22 H212b 1.9751(11) . . ?
N22 H212b 1.9751(11) . 8 ?
N22 H221a 3.064(7) . 8 ?
N22 H221a 3.064(7) . . ?
N22 H222a 2.022(6) . . ?
N22 H222a 2.022(6) . 8 ?
H1a H1a 2.51(9) . '8 565' ?
H1a H1b 1.16(7) . . ?
H1a H221a 2.65(5) . '4 656' ?
H1b H1b 2.74(10) . '8 565' ?
H1b H112b 2.64(5) . . ?
H11 H111a 2.22(3) . . ?
H11 H111a 2.22(3) . '8 565' ?
H11 H111b 2.27(7) . . ?
H11 H111b 2.27(7) . '8 565' ?
H11 H121a 2.13(7) . '8 565' ?
H11 H121a 2.13(7) . . ?
H111a H111b 1.5514(2) . . ?
H111a H112a 2.1822(3) . . ?
H111a H112b 2.6834(3) . . ?
H111a H121a 2.4288(3) . '8 565' ?
H111b H111b 2.4908(2) . '8 565' ?
H111b H112a 2.6712(4) . . ?
H111b H112b 2.1822(3) . . ?
H111b H212a 2.3471(2) . '3 565' ?
H112a H112b 1.55137(19) . . ?
H112a H122a 2.4757(3) . '8 565' ?
H112a H12 2.29(4) . . ?
H112b H112b 2.4120(2) . '8 565' ?
H112b H12 2.37(6) . . ?
H121a H121a 1.55137(13) . '8 565' ?
H121a H122a 2.2046(3) . . ?
H121a H122a 2.6958(3) . '8 565' ?
H122a H122a 1.55137(13) . '8 565' ?
H122a H12 2.22(6) . . ?
H21 H211a 2.09(5) . 8 ?
H21 H211a 2.09(5) . . ?
H21 H211b 2.15(3) . . ?
H21 H211b 2.15(3) . 8 ?
H21 H221a 2.27(6) . 8 ?
H21 H221a 2.27(6) . . ?
H211a H211a 2.3685(2) . 8 ?
H211a H211b 1.55128(18) . . ?
H211a H212a 2.1613(4) . . ?
H211a H212b 2.6543(4) . . ?
H211b H212a 2.6663(3) . . ?
H211b H212b 2.1614(4) . . ?
H211b H221a 2.4279(3) . . ?
H212a H212a 2.27697(19) . 8 ?
H212a H212b 1.55139(18) . . ?
H212a H22 2.14(6) . . ?
H212b H222a 2.4454(3) . . ?
H212b H22 2.12(3) . . ?
H221a H221a 1.55137(13) . 8 ?
H221a H222a 2.1803(4) . . ?
H221a H222a 2.6759(3) . 8 ?
H222a H222a 1.55137(13) . 8 ?
H222a H22 2.12(7) . . ?

loop_
_geom_hbond_atom_site_label_D
_geom_hbond_atom_site_label_H
_geom_hbond_atom_site_label_A
_geom_hbond_site_symmetry_D
_geom_hbond_site_symmetry_H
_geom_hbond_site_symmetry_A
_geom_hbond_distance_DH
_geom_hbond_distance_HA
_geom_hbond_distance_DA
_geom_hbond_angle_DHA
_geom_hbond_publ_flag
? ? ? ? ? ? ? ? ? ? ?

loop_
_geom_torsion_atom_site_label_1
_geom_torsion_atom_site_label_2
_geom_torsion_atom_site_label_3
_geom_torsion_atom_site_label_4
_geom_torsion_site_symmetry_1
_geom_torsion_site_symmetry_2
_geom_torsion_site_symmetry_3
_geom_torsion_site_symmetry_4
_geom_torsion
_geom_torsion_publ_flag
? ? ? ? ? ? ? ? ? ?
